data_4121296
loop_
_publ_author_name
'Shigeyoshi Inoue'
'Carsten Eisenhut'

_publ_contact_author_address
;
Institut f\"ur Chemie, Technische Universit\"at Berlin, 
Stra\&se des 17. Juni 135, Sekr. C2, D-10623 Berlin
;
_publ_contact_author_email shigeyoshi.inoue@tu-berlin.de
_publ_contact_author_fax 49-30-314-29732
_publ_contact_author_name 'Shigeyoshi Inoue'
_publ_contact_author_phone 49-30-314-29734
_publ_section_title
;
 A Dihydrodisilene Transition Metal Complex from an N-Heterocyclic
 Carbene-Stabilized Silylene Monohydride
;
_journal_name_full 'Journal of the American Chemical Society'
_journal_page_first 18315
_journal_page_last 18318
_journal_paper_doi 10.1021/ja410528y
_journal_volume 135
_journal_year 2013
_chemical_formula_sum 'C19 H40 N2 Si2'
_chemical_formula_weight 352.71
_chemical_name_systematic
;
 ?
;
_space_group_IT_number 33
_symmetry_cell_setting orthorhombic
_symmetry_space_group_name_Hall 'P 2c -2n'
_symmetry_space_group_name_H-M 'P n a 21'
_atom_sites_solution_hydrogens geom
_atom_sites_solution_primary direct
_atom_sites_solution_secondary difmap
_audit_creation_method
;
CrysAlis RED, Oxford Diffraction Ltd.,
Version 1.171.31.8 (release 12-01-2007 CrysAlis171 .NET)
(compiled Jan 12 2007,17:49:11)
;
_cell_angle_alpha 90.00
_cell_angle_beta 90.00
_cell_angle_gamma 90.00
_cell_formula_units_Z 4
_cell_length_a 17.1712(4)
_cell_length_b 14.6439(3)
_cell_length_c 8.72810(10)
_cell_measurement_reflns_used 4997
_cell_measurement_temperature 173(2)
_cell_measurement_theta_max 73.4010
_cell_measurement_theta_min 3.9670
_cell_volume 2194.71(7)
_computing_cell_refinement
;
CrysAlis RED, Oxford Diffraction Ltd.,
Version 1.171.31.8 (release 12-01-2007 CrysAlis171 .NET)
(compiled Jan 12 2007,17:49:11)
;
_computing_data_collection
;
CrysAlis CCD, Oxford Diffraction Ltd.,
Version 1.171.31.8 (release 12-01-2007 CrysAlis171 .NET)
(compiled Jan 12 2007,17:49:11)
;
_computing_data_reduction
;
CrysAlis RED, Oxford Diffraction Ltd.,
Version 1.171.31.8 (release 12-01-2007 CrysAlis171 .NET)
(compiled Jan 12 2007,17:49:11)
;
_computing_publication_material 'SHELXL-97 (Sheldrick, 1997)'
_computing_structure_refinement 'SHELXL-97 (Sheldrick, 1997)'
_computing_structure_solution 'SHELXS-97 (Sheldrick, 1990)'
_diffrn_ambient_temperature 173(2)
_diffrn_measured_fraction_theta_full 0.999
_diffrn_measured_fraction_theta_max 0.999
_diffrn_measurement_device_type 'Oxford Diffraction Xcalibur S Sapphire'
_diffrn_measurement_method \w
_diffrn_radiation_monochromator graphite
_diffrn_radiation_source 'Enhance (Mo) x-ray Source'
_diffrn_radiation_type CuK\a
_diffrn_radiation_wavelength 1.54184
_diffrn_reflns_av_R_equivalents 0.0256
_diffrn_reflns_av_sigmaI/netI 0.0284
_diffrn_reflns_limit_h_max 20
_diffrn_reflns_limit_h_min -17
_diffrn_reflns_limit_k_max 17
_diffrn_reflns_limit_k_min -16
_diffrn_reflns_limit_l_max 10
_diffrn_reflns_limit_l_min -8
_diffrn_reflns_number 8073
_diffrn_reflns_theta_full 67.48
_diffrn_reflns_theta_max 67.48
_diffrn_reflns_theta_min 3.97
_exptl_absorpt_coefficient_mu 1.462
_exptl_absorpt_correction_T_max 1.00000
_exptl_absorpt_correction_T_min 0.15099
_exptl_absorpt_correction_type multi-scan
_exptl_absorpt_process_details
;
CrysAlisPro, Agilent Technologies,
Version 1.171.36.28 (release 01-02-2013 CrysAlis171 .NET)
(compiled Feb  1 2013,16:14:44)
empirical absorption correction using spherical harmonics,
 implemented in SCALE3 ABSPACK scaling algorithm.
;
_exptl_crystal_colour yellow
_exptl_crystal_density_diffrn 1.067
_exptl_crystal_description rod
_exptl_crystal_F_000 784
_exptl_crystal_size_max 0.35
_exptl_crystal_size_mid 0.08
_exptl_crystal_size_min 0.06
_refine_diff_density_max 0.316
_refine_diff_density_min -0.180
_refine_diff_density_rms 0.048
_refine_ls_abs_structure_details 'Flack H D (1983), Acta Cryst. A39, 876-881'
_refine_ls_abs_structure_Flack 0.79(4)
_refine_ls_extinction_method none
_refine_ls_goodness_of_fit_ref 1.051
_refine_ls_hydrogen_treatment mixed
_refine_ls_matrix_type full
_refine_ls_number_parameters 225
_refine_ls_number_reflns 3185
_refine_ls_number_restraints 1
_refine_ls_restrained_S_all 1.050
_refine_ls_R_factor_all 0.0449
_refine_ls_R_factor_gt 0.0414
_refine_ls_shift/su_max 0.004
_refine_ls_shift/su_mean 0.000
_refine_ls_structure_factor_coef Fsqd
_refine_ls_weighting_details 'calc w=1/[\s^2^(Fo^2^)+(0.0671P)^2^+0.9239P] where P=(Fo^2^+2Fc^2^)/3'
_refine_ls_weighting_scheme calc
_refine_ls_wR_factor_gt 0.1109
_refine_ls_wR_factor_ref 0.1141
_reflns_number_gt 2993
_reflns_number_total 3185
_reflns_threshold_expression >2sigma(I)
_cod_data_source_file ja410528y_si_001_1.cif
_cod_data_source_block c:\compound2
_cod_database_code 4121296

loop_
_symmetry_equiv_pos_as_xyz
'x, y, z'
'-x, -y, z+1/2'
'-x+1/2, y+1/2, z+1/2'
'x+1/2, -y+1/2, z'

loop_
_atom_site_label
_atom_site_type_symbol
_atom_site_fract_x
_atom_site_fract_y
_atom_site_fract_z
_atom_site_U_iso_or_equiv
_atom_site_adp_type
_atom_site_occupancy
_atom_site_symmetry_multiplicity
_atom_site_calc_flag
_atom_site_refinement_flags
Si1 Si 0.21099(4) 0.76114(5) 0.19368(9) 0.0267(2) Uani 1 1 d .
Si2 Si 0.07073(3) 0.75034(4) 0.18407(11) 0.01833(17) Uani 1 1 d .
N2 N 0.26081(12) 0.69040(15) 0.5010(3) 0.0235(5) Uani 1 1 d .
C6 C 0.28021(14) 0.7208(2) 0.6468(3) 0.0246(6) Uani 1 1 d .
N1 N 0.24287(12) 0.83477(14) 0.5020(3) 0.0231(5) Uani 1 1 d .
C12 C 0.01770(15) 0.7278(2) 0.3803(4) 0.0293(6) Uani 1 1 d .
C1 C 0.23625(14) 0.76010(17) 0.4105(4) 0.0224(6) Uani 1 1 d .
C5 C 0.26840(14) 0.81171(18) 0.6484(3) 0.0234(6) Uani 1 1 d .
C3 C 0.26546(19) 0.59527(19) 0.4555(4) 0.0371(7) Uani 1 1 d .
H3A H 0.2386 0.5869 0.3574 0.056 Uiso 1 1 calc R
H3B H 0.2407 0.5571 0.5338 0.056 Uiso 1 1 calc R
H3C H 0.3202 0.5776 0.4446 0.056 Uiso 1 1 calc R
C7 C 0.31016(19) 0.6600(2) 0.7694(4) 0.0364(7) Uani 1 1 d .
H7A H 0.3631 0.6401 0.7436 0.055 Uiso 1 1 calc R
H7B H 0.2762 0.6065 0.7787 0.055 Uiso 1 1 calc R
H7C H 0.3110 0.6932 0.8669 0.055 Uiso 1 1 calc R
C15 C 0.05981(18) 0.6551(2) 0.4766(4) 0.0384(7) Uani 1 1 d .
H15A H 0.1128 0.6758 0.4994 0.058 Uiso 1 1 calc R
H15B H 0.0621 0.5977 0.4191 0.058 Uiso 1 1 calc R
H15C H 0.0314 0.6454 0.5726 0.058 Uiso 1 1 calc R
C9 C 0.07243(18) 0.94714(18) 0.1776(6) 0.0409(7) Uani 1 1 d .
H9A H 0.1292 0.9423 0.1694 0.061 Uiso 1 1 calc R
H9B H 0.0574 0.9472 0.2860 0.061 Uiso 1 1 calc R
H9C H 0.0550 1.0040 0.1294 0.061 Uiso 1 1 calc R
C18 C 0.10929(19) 0.6520(3) -0.0907(4) 0.0471(9) Uani 1 1 d .
H18A H 0.1622 0.6478 -0.0495 0.071 Uiso 1 1 calc R
H18B H 0.1036 0.7092 -0.1479 0.071 Uiso 1 1 calc R
H18C H 0.0996 0.6002 -0.1593 0.071 Uiso 1 1 calc R
C13 C 0.01648(19) 0.8134(2) 0.4800(4) 0.0399(7) Uani 1 1 d .
H13A H -0.0036 0.7980 0.5818 0.060 Uiso 1 1 calc R
H13B H -0.0172 0.8595 0.4326 0.060 Uiso 1 1 calc R
H13C H 0.0695 0.8376 0.4895 0.060 Uiso 1 1 calc R
C19 C 0.0619(2) 0.5583(2) 0.1230(5) 0.0438(8) Uani 1 1 d .
H19A H 0.0184 0.5466 0.1930 0.066 Uiso 1 1 calc R
H19B H 0.1107 0.5599 0.1812 0.066 Uiso 1 1 calc R
H19C H 0.0645 0.5097 0.0461 0.066 Uiso 1 1 calc R
C2 C 0.23112(19) 0.92824(19) 0.4511(4) 0.0380(7) Uani 1 1 d .
H2A H 0.2329 0.9305 0.3389 0.057 Uiso 1 1 calc R
H2B H 0.2723 0.9672 0.4932 0.057 Uiso 1 1 calc R
H2C H 0.1803 0.9500 0.4868 0.057 Uiso 1 1 calc R
C8 C 0.03421(16) 0.8652(2) 0.0961(4) 0.0295(6) Uani 1 1 d .
C16 C 0.04971(17) 0.6501(2) 0.0432(4) 0.0326(7) Uani 1 1 d .
C4 C 0.27858(17) 0.8805(2) 0.7726(4) 0.0339(7) Uani 1 1 d .
H4A H 0.2836 0.8492 0.8713 0.051 Uiso 1 1 calc R
H4B H 0.2332 0.9211 0.7752 0.051 Uiso 1 1 calc R
H4C H 0.3256 0.9165 0.7529 0.051 Uiso 1 1 calc R
C14 C -0.06678(16) 0.6941(3) 0.3604(4) 0.0405(8) Uani 1 1 d .
H14A H -0.0915 0.6884 0.4611 0.061 Uiso 1 1 calc R
H14B H -0.0666 0.6345 0.3094 0.061 Uiso 1 1 calc R
H14C H -0.0959 0.7379 0.2979 0.061 Uiso 1 1 calc R
C17 C -0.03204(18) 0.6509(2) -0.0295(5) 0.0439(8) Uani 1 1 d .
H17A H -0.0371 0.5990 -0.0997 0.066 Uiso 1 1 calc R
H17B H -0.0395 0.7079 -0.0863 0.066 Uiso 1 1 calc R
H17C H -0.0715 0.6461 0.0512 0.066 Uiso 1 1 calc R
C11 C 0.0589(2) 0.8728(3) -0.0706(4) 0.0462(9) Uani 1 1 d .
H11A H 0.0287 0.8297 -0.1325 0.069 Uiso 1 1 calc R
H11B H 0.1145 0.8587 -0.0796 0.069 Uiso 1 1 calc R
H11C H 0.0494 0.9351 -0.1070 0.069 Uiso 1 1 calc R
C10 C -0.05486(18) 0.8793(2) 0.1061(5) 0.0428(8) Uani 1 1 d .
H10A H -0.0689 0.9367 0.0554 0.064 Uiso 1 1 calc R
H10B H -0.0707 0.8818 0.2139 0.064 Uiso 1 1 calc R
H10C H -0.0814 0.8284 0.0554 0.064 Uiso 1 1 calc R
H1 H 0.222(2) 0.680(3) 0.184(6) 0.065(12) Uiso 1 1 d .

loop_
_atom_site_aniso_label
_atom_site_aniso_U_11
_atom_site_aniso_U_22
_atom_site_aniso_U_33
_atom_site_aniso_U_23
_atom_site_aniso_U_13
_atom_site_aniso_U_12
Si1 0.0186(3) 0.0418(4) 0.0197(4) 0.0012(4) -0.0013(3) 0.0010(3)
Si2 0.0172(3) 0.0207(3) 0.0171(3) -0.0001(3) -0.0024(3) 0.0002(2)
N2 0.0240(10) 0.0239(11) 0.0225(12) -0.0015(10) -0.0024(9) 0.0046(8)
C6 0.0200(11) 0.0324(13) 0.0212(15) 0.0020(11) -0.0018(10) 0.0034(10)
N1 0.0211(10) 0.0228(10) 0.0255(12) 0.0007(10) -0.0027(9) -0.0030(8)
C12 0.0175(12) 0.0434(16) 0.0271(16) 0.0000(14) 0.0016(10) -0.0014(11)
C1 0.0155(11) 0.0268(13) 0.0248(15) 0.0008(11) 0.0004(11) 0.0001(9)
C5 0.0198(11) 0.0303(13) 0.0202(14) 0.0017(11) -0.0021(10) -0.0033(10)
C3 0.0452(16) 0.0245(14) 0.0415(19) -0.0061(14) -0.0078(14) 0.0086(12)
C7 0.0421(16) 0.0384(16) 0.0288(16) 0.0067(14) -0.0031(14) 0.0103(13)
C15 0.0342(14) 0.0480(18) 0.0330(17) 0.0131(15) -0.0025(13) -0.0080(13)
C9 0.0471(16) 0.0236(12) 0.052(2) 0.0061(17) -0.0089(16) 0.0005(12)
C18 0.0488(19) 0.062(2) 0.0306(18) -0.0189(17) -0.0050(15) 0.0108(16)
C13 0.0407(16) 0.0505(18) 0.0284(16) -0.0060(15) 0.0053(13) 0.0057(14)
C19 0.0493(18) 0.0259(15) 0.056(2) -0.0098(15) -0.0086(16) 0.0025(13)
C2 0.0437(16) 0.0231(13) 0.047(2) 0.0067(14) -0.0110(14) -0.0056(12)
C8 0.0273(14) 0.0291(14) 0.0321(16) 0.0058(12) -0.0091(12) 0.0003(11)
C16 0.0302(14) 0.0311(15) 0.0366(18) -0.0095(13) -0.0107(12) 0.0055(11)
C4 0.0374(15) 0.0340(15) 0.0302(17) -0.0053(13) -0.0012(13) -0.0069(12)
C14 0.0248(14) 0.060(2) 0.0365(18) 0.0058(17) 0.0040(12) -0.0027(13)
C17 0.0401(16) 0.0490(18) 0.043(2) -0.0141(16) -0.0153(15) 0.0012(14)
C11 0.0469(17) 0.053(2) 0.038(2) 0.0167(18) -0.0056(15) 0.0020(15)
C10 0.0369(16) 0.0413(18) 0.050(2) -0.0001(16) -0.0138(16) 0.0113(14)

loop_
_atom_type_symbol
_atom_type_description
_atom_type_scat_dispersion_real
_atom_type_scat_dispersion_imag
_atom_type_scat_source
C C 0.0181 0.0091 'International Tables Vol C Tables 4.2.6.8 and 6.1.1.4'
H H 0.0000 0.0000 'International Tables Vol C Tables 4.2.6.8 and 6.1.1.4'
Si Si 0.2541 0.3302 'International Tables Vol C Tables 4.2.6.8 and 6.1.1.4'
N N 0.0311 0.0180 'International Tables Vol C Tables 4.2.6.8 and 6.1.1.4'

loop_
_geom_angle_atom_site_label_1
_geom_angle_atom_site_label_2
_geom_angle_atom_site_label_3
_geom_angle
C1 Si1 Si2 104.84(8)
C16 Si2 C8 109.96(15)
C16 Si2 C12 109.72(14)
C8 Si2 C12 109.76(14)
C16 Si2 Si1 104.83(10)
C8 Si2 Si1 106.12(9)
C12 Si2 Si1 116.24(9)
C1 N2 C6 111.5(2)
C1 N2 C3 125.4(2)
C6 N2 C3 123.0(2)
C5 C6 N2 106.9(2)
C5 C6 C7 129.6(3)
N2 C6 C7 123.5(3)
C1 N1 C5 111.7(2)
C1 N1 C2 124.5(3)
C5 N1 C2 123.6(2)
C13 C12 C15 105.3(3)
C13 C12 C14 108.3(3)
C15 C12 C14 106.4(3)
C13 C12 Si2 111.4(2)
C15 C12 Si2 112.0(2)
C14 C12 Si2 113.0(2)
N2 C1 N1 103.7(2)
N2 C1 Si1 130.0(2)
N1 C1 Si1 125.8(2)
C6 C5 N1 106.1(2)
C6 C5 C4 131.2(3)
N1 C5 C4 122.7(2)
C11 C8 C9 105.4(3)
C11 C8 C10 108.7(3)
C9 C8 C10 106.9(3)
C11 C8 Si2 110.5(2)
C9 C8 Si2 110.6(2)
C10 C8 Si2 114.3(2)
C19 C16 C17 108.6(3)
C19 C16 C18 105.6(3)
C17 C16 C18 106.9(3)
C19 C16 Si2 110.5(2)
C17 C16 Si2 115.0(2)
C18 C16 Si2 109.8(2)

loop_
_geom_bond_atom_site_label_1
_geom_bond_atom_site_label_2
_geom_bond_distance
Si1 C1 1.942(3)
Si1 Si2 2.4151(8)
Si2 C16 1.949(3)
Si2 C8 1.952(3)
Si2 C12 1.968(3)
N2 C1 1.358(4)
N2 C6 1.389(4)
N2 C3 1.451(3)
C6 C5 1.347(4)
C6 C7 1.484(4)
N1 C1 1.359(4)
N1 C5 1.393(4)
N1 C2 1.453(3)
C12 C13 1.525(5)
C12 C15 1.537(4)
C12 C14 1.542(4)
C5 C4 1.490(4)
C9 C8 1.542(4)
C18 C16 1.554(5)
C19 C16 1.528(4)
C8 C11 1.519(5)
C8 C10 1.546(4)
C16 C17 1.541(4)
